data_4341123
loop_
_publ_author_name
'Molon, Mariusz'
'Gemel, Christian'
'Jerabek, Paul'
'Trombach, Lukas'
'Frenking, Gernot'
'Fischer, Roland A.'

_publ_section_title
;
 Hume-Rothery Phase-Inspired Metal-Rich Molecules: Cluster Expansion of
 [Ni(ZnMe)6(ZnCp*)2] by Face Capping with Ni(0)(\h(6)-toluene) and
 Ni(I)(\h(5)-Cp*).
;
_journal_issue 19
_journal_name_full 'Inorganic chemistry'
_journal_page_first 10403
_journal_page_last 10411
_journal_paper_doi 10.1021/ic5014335
_journal_volume 53
_journal_year 2014
_chemical_formula_moiety 'C33 H56 Ni2 Zn8 '
_chemical_formula_sum 'C33 H56 Ni2 Zn8'
_chemical_formula_weight 1093.16
_chemical_name_systematic
; 
 ? 
;
_space_group_IT_number 11
_space_group_name_Hall '-P 2yb'
_symmetry_cell_setting monoclinic
_symmetry_space_group_name_Hall '-P 2yb'
_symmetry_space_group_name_H-M 'P 1 21/m 1'
_atom_sites_solution_hydrogens geom
_atom_sites_solution_primary direct
_atom_sites_solution_secondary difmap
_audit_creation_method SHELXL-97
_cell_angle_alpha 90.00
_cell_angle_beta 116.007(6)
_cell_angle_gamma 90.00
_cell_formula_units_Z 2
_cell_length_a 11.5255(6)
_cell_length_b 15.5222(7)
_cell_length_c 12.2666(6)
_cell_measurement_reflns_used 200
_cell_measurement_temperature 105(2)
_cell_measurement_theta_max 25.00
_cell_measurement_theta_min 3.21
_cell_volume 1972.29(19)
_computing_cell_refinement 'CrysAlis RED 1.171.13, Oxford Diffraction'
_computing_data_collection 'CrysAlis CCD 1.171.13, Oxford Diffraction'
_computing_data_reduction 'CrysAlis RED 1.171.13, Oxford Diffraction'
_computing_molecular_graphics SHELXL-97
_computing_publication_material SHELXL-97
_computing_structure_refinement 'SHELXL-97 (Sheldrick, 1997)'
_computing_structure_solution 'SHELXS-97 (Sheldrick, 1990)'
_diffrn_ambient_temperature 105(2)
_diffrn_measured_fraction_theta_full 0.997
_diffrn_measured_fraction_theta_max 0.997
_diffrn_measurement_device_type 'Sapphire2-CCD, Oxford Diffraction'
_diffrn_measurement_method '560 images at 1.0 deg. in \w and 25 sec.'
_diffrn_radiation_monochromator graphite
_diffrn_radiation_source 'Enhance (Mo) X-ray Source'
_diffrn_radiation_type MoK\a
_diffrn_radiation_wavelength 0.71073
_diffrn_reflns_av_R_equivalents 0.0890
_diffrn_reflns_av_sigmaI/netI 0.0737
_diffrn_reflns_limit_h_max 13
_diffrn_reflns_limit_h_min -13
_diffrn_reflns_limit_k_max 18
_diffrn_reflns_limit_k_min -17
_diffrn_reflns_limit_l_max 14
_diffrn_reflns_limit_l_min -14
_diffrn_reflns_number 16637
_diffrn_reflns_theta_full 25.00
_diffrn_reflns_theta_max 25.00
_diffrn_reflns_theta_min 3.21
_exptl_absorpt_coefficient_mu 5.723
_exptl_absorpt_correction_T_max 0.5984
_exptl_absorpt_correction_T_min 0.4207
_exptl_absorpt_correction_type empirical
_exptl_absorpt_process_details abspack
_exptl_crystal_colour red
_exptl_crystal_density_diffrn 1.841
_exptl_crystal_density_method 'not measured'
_exptl_crystal_description prism
_exptl_crystal_F_000 1100
_exptl_crystal_size_max 0.18
_exptl_crystal_size_mid 0.12
_exptl_crystal_size_min 0.10
_refine_diff_density_max 1.107
_refine_diff_density_min -0.771
_refine_diff_density_rms 0.150
_refine_ls_extinction_method none
_refine_ls_goodness_of_fit_ref 1.036
_refine_ls_hydrogen_treatment mixed
_refine_ls_matrix_type full
_refine_ls_number_parameters 217
_refine_ls_number_reflns 3608
_refine_ls_number_restraints 0
_refine_ls_restrained_S_all 1.036
_refine_ls_R_factor_all 0.0925
_refine_ls_R_factor_gt 0.0540
_refine_ls_shift/su_max 0.000
_refine_ls_shift/su_mean 0.000
_refine_ls_structure_factor_coef Fsqd
_refine_ls_weighting_details 'calc w=1/[\s^2^(Fo^2^)+(0.0396P)^2^+6.5112P] where P=(Fo^2^+2Fc^2^)/3'
_refine_ls_weighting_scheme calc
_refine_ls_wR_factor_gt 0.0987
_refine_ls_wR_factor_ref 0.1123
_reflns_number_gt 2473
_reflns_number_total 3608
_reflns_threshold_expression >2sigma(I)
_cod_data_source_file ic5014335_si_001.cif
_cod_data_source_block 2
_cod_depositor_comments 'Adding full bibliography for 4341122--4341123.cif.'
_cod_original_cell_volume 1972.29(17)
_cod_original_sg_symbol_H-M 'P 21/m'
_cod_database_code 4341123

loop_
_symmetry_equiv_pos_as_xyz
'x, y, z'
'-x, y+1/2, -z'
'-x, -y, -z'
'x, -y-1/2, z'

loop_
_atom_site_label
_atom_site_type_symbol
_atom_site_fract_x
_atom_site_fract_y
_atom_site_fract_z
_atom_site_U_iso_or_equiv
_atom_site_adp_type
_atom_site_occupancy
_atom_site_symmetry_multiplicity
_atom_site_calc_flag
_atom_site_refinement_flags
Zn1 Zn 0.66112(12) 0.2500 0.41624(11) 0.0261(3) Uani 1 2 d S
Zn2 Zn 0.80271(12) 0.2500 0.17683(11) 0.0287(3) Uani 1 2 d S
Ni2 Ni 0.38199(13) 0.2500 0.03052(12) 0.0258(3) Uani 1 2 d S
Ni1 Ni 0.61511(12) 0.2500 0.20844(11) 0.0205(3) Uani 1 2 d S
C18 C 0.2580(7) 0.3284(5) -0.1184(7) 0.033(2) Uani 1 1 d .
H18 H 0.2923 0.3835 -0.1348 0.039 Uiso 1 1 calc R
C10 C 0.9060(11) 0.2500 0.0553(11) 0.036(3) Uani 1 2 d S
C5 C 0.7494(8) 0.3244(6) 0.5957(7) 0.0369(18) Uani 1 1 d .
Zn5 Zn 0.45790(8) 0.34304(6) 0.21891(8) 0.0262(2) Uani 1 1 d .
C19 C 0.2832(11) 0.2500 -0.1645(10) 0.038(3) Uani 1 2 d S
C3 C 0.8154(8) 0.4892(5) 0.3522(7) 0.037(2) Uani 1 1 d .
H3A H 0.8422 0.5131 0.2928 0.056 Uiso 1 1 calc R
H3B H 0.8916 0.4803 0.4296 0.056 Uiso 1 1 calc R
H3C H 0.7563 0.5294 0.3639 0.056 Uiso 1 1 calc R
Zn3 Zn 0.72714(9) 0.37798(6) 0.29247(8) 0.0286(2) Uani 1 1 d .
C11 C 0.9469(7) 0.3237(6) 0.1304(7) 0.033(2) Uani 1 1 d .
C2 C 0.5694(9) 0.4294(6) -0.0730(8) 0.041(2) Uani 1 1 d .
H2A H 0.4837 0.4550 -0.1182 0.062 Uiso 1 1 calc R
H2B H 0.5960 0.4009 -0.1297 0.062 Uiso 1 1 calc R
H2C H 0.6316 0.4748 -0.0291 0.062 Uiso 1 1 calc R
C12 C 1.0135(7) 0.2955(5) 0.2535(7) 0.032(2) Uani 1 1 d .
C17 C 0.2083(7) 0.3278(6) -0.0325(8) 0.043(2) Uani 1 1 d .
H17 H 0.2095 0.3823 0.0115 0.051 Uiso 1 1 calc R
C9 C 0.5213(10) 0.3521(7) 0.5771(9) 0.064(3) Uani 1 1 d .
H9A H 0.5189 0.4058 0.5342 0.096 Uiso 1 1 calc R
H9B H 0.5378 0.3653 0.6608 0.096 Uiso 1 1 calc R
H9C H 0.4382 0.3224 0.5361 0.096 Uiso 1 1 calc R
C16 C 0.1847(10) 0.2500 0.0108(11) 0.040(3) Uani 1 2 d S
H16 H 0.1697 0.2500 0.0852 0.048 Uiso 1 2 calc SR
C15 C 1.0822(8) 0.3513(6) 0.3631(7) 0.037(2) Uani 1 1 d .
H15A H 1.1757 0.3457 0.3916 0.055 Uiso 1 1 calc R
H15B H 1.0589 0.3332 0.4275 0.055 Uiso 1 1 calc R
H15C H 1.0569 0.4116 0.3418 0.055 Uiso 1 1 calc R
C8 C 0.7976(12) 0.4161(7) 0.6169(9) 0.070(4) Uani 1 1 d .
H8A H 0.8804 0.4194 0.6126 0.105 Uiso 1 1 calc R
H8B H 0.8090 0.4350 0.6973 0.105 Uiso 1 1 calc R
H8C H 0.7346 0.4535 0.5547 0.105 Uiso 1 1 calc R
C1 C 0.3447(9) 0.4169(6) 0.2603(8) 0.043(2) Uani 1 1 d .
H1A H 0.3969 0.4502 0.3335 0.064 Uiso 1 1 calc R
H1B H 0.2831 0.3810 0.2752 0.064 Uiso 1 1 calc R
H1C H 0.2976 0.4565 0.1930 0.064 Uiso 1 1 calc R
C7 C 0.9674(13) 0.2500 0.6318(12) 0.080(6) Uani 1 2 d S
H7A H 0.9820 0.2054 0.5827 0.121 Uiso 0.50 1 calc PR
H7B H 1.0211 0.2382 0.7180 0.121 Uiso 0.50 1 calc PR
H7C H 0.9902 0.3064 0.6110 0.121 Uiso 0.50 1 calc PR
C14 C 0.9340(9) 0.4165(6) 0.0892(8) 0.050(3) Uani 1 1 d .
H14A H 1.0134 0.4346 0.0851 0.075 Uiso 1 1 calc R
H14B H 0.9192 0.4531 0.1470 0.075 Uiso 1 1 calc R
H14C H 0.8610 0.4219 0.0088 0.075 Uiso 1 1 calc R
C4 C 0.8275(12) 0.2500 0.6068(10) 0.0369(18) Uani 1 2 d S
Zn4 Zn 0.56313(8) 0.34494(6) 0.04275(8) 0.0272(2) Uani 1 1 d .
C6 C 0.6286(8) 0.2944(6) 0.5777(7) 0.037(2) Uani 1 1 d .
C13 C 0.8382(12) 0.2500 -0.0813(11) 0.051(4) Uani 1 2 d S
H13A H 0.9001 0.2643 -0.1134 0.077 Uiso 0.50 1 calc PR
H13B H 0.7688 0.2929 -0.1091 0.077 Uiso 0.50 1 calc PR
H13C H 0.8016 0.1928 -0.1101 0.077 Uiso 0.50 1 calc PR
C20 C 0.3301(12) 0.2500 -0.2609(12) 0.059(4) Uani 1 2 d S
H20A H 0.3666 0.1934 -0.2634 0.088 Uiso 0.50 1 calc PR
H20B H 0.3966 0.2943 -0.2424 0.088 Uiso 0.50 1 calc PR
H20C H 0.2577 0.2622 -0.3398 0.088 Uiso 0.50 1 calc PR

loop_
_atom_site_aniso_label
_atom_site_aniso_U_11
_atom_site_aniso_U_22
_atom_site_aniso_U_33
_atom_site_aniso_U_23
_atom_site_aniso_U_13
_atom_site_aniso_U_12
Zn1 0.0262(7) 0.0332(8) 0.0160(6) 0.000 0.0066(6) 0.000
Zn2 0.0176(7) 0.0427(9) 0.0253(7) 0.000 0.0091(6) 0.000
Ni2 0.0175(8) 0.0323(9) 0.0203(7) 0.000 0.0016(6) 0.000
Ni1 0.0153(7) 0.0277(8) 0.0156(7) 0.000 0.0040(6) 0.000
C18 0.015(4) 0.034(5) 0.030(4) 0.010(4) -0.007(4) -0.003(4)
C10 0.017(6) 0.056(9) 0.042(8) 0.000 0.019(6) 0.000
C5 0.043(5) 0.053(5) 0.014(3) -0.012(4) 0.012(3) -0.017(5)
Zn5 0.0207(5) 0.0309(5) 0.0254(5) -0.0011(4) 0.0086(4) 0.0006(4)
C19 0.020(7) 0.061(9) 0.022(6) 0.000 -0.002(5) 0.000
C3 0.036(5) 0.038(5) 0.027(5) 0.002(4) 0.004(4) -0.014(4)
Zn3 0.0223(5) 0.0353(6) 0.0221(5) -0.0013(4) 0.0040(4) -0.0059(4)
C11 0.021(4) 0.051(6) 0.028(5) 0.015(4) 0.012(4) 0.013(4)
C2 0.043(6) 0.044(6) 0.039(5) 0.008(4) 0.019(5) 0.000(5)
C12 0.013(4) 0.051(5) 0.033(5) -0.002(4) 0.011(4) -0.008(4)
C17 0.015(4) 0.056(7) 0.042(5) 0.004(5) -0.001(4) 0.009(4)
C9 0.064(7) 0.096(9) 0.042(6) -0.002(6) 0.032(6) 0.029(7)
C16 0.009(6) 0.069(10) 0.032(7) 0.000 0.001(6) 0.000
C15 0.021(5) 0.047(6) 0.032(5) 0.000(4) 0.004(4) -0.002(4)
C8 0.112(10) 0.062(7) 0.052(7) -0.029(6) 0.050(7) -0.044(7)
C1 0.050(6) 0.042(6) 0.038(5) 0.003(4) 0.022(5) 0.010(5)
C7 0.041(9) 0.168(19) 0.029(8) 0.000 0.012(7) 0.000
C14 0.032(5) 0.074(8) 0.045(6) 0.014(5) 0.017(5) -0.003(5)
C4 0.043(5) 0.053(5) 0.014(3) -0.012(4) 0.012(3) -0.017(5)
Zn4 0.0224(5) 0.0351(6) 0.0197(5) 0.0039(4) 0.0053(4) -0.0018(4)
C6 0.031(5) 0.062(6) 0.014(4) 0.004(4) 0.008(4) 0.015(4)
C13 0.032(8) 0.089(12) 0.033(8) 0.000 0.014(6) 0.000
C20 0.027(8) 0.108(13) 0.035(8) 0.000 0.008(7) 0.000

loop_
_atom_type_symbol
_atom_type_description
_atom_type_scat_dispersion_real
_atom_type_scat_dispersion_imag
_atom_type_scat_source
C C 0.0033 0.0016 'International Tables Vol C Tables 4.2.6.8 and 6.1.1.4'
H H 0.0000 0.0000 'International Tables Vol C Tables 4.2.6.8 and 6.1.1.4'
Ni Ni 0.3393 1.1124 'International Tables Vol C Tables 4.2.6.8 and 6.1.1.4'
Zn Zn 0.2839 1.4301 'International Tables Vol C Tables 4.2.6.8 and 6.1.1.4'

loop_
_geom_angle_atom_site_label_1
_geom_angle_atom_site_label_2
_geom_angle_atom_site_label_3
_geom_angle
_geom_angle_site_symmetry_1
_geom_angle_site_symmetry_3
C6 Zn1 C6 35.2(4) 4_565 .
C6 Zn1 C4 59.6(3) 4_565 .
C6 Zn1 C4 59.6(3) . .
C6 Zn1 C5 59.4(3) 4_565 .
C6 Zn1 C5 35.4(3) . .
C4 Zn1 C5 36.5(3) . .
C6 Zn1 C5 35.4(3) 4_565 4_565
C6 Zn1 C5 59.4(3) . 4_565
C4 Zn1 C5 36.5(3) . 4_565
C5 Zn1 C5 60.5(4) . 4_565
C6 Zn1 Ni1 153.2(2) 4_565 .
C6 Zn1 Ni1 153.2(2) . .
C4 Zn1 Ni1 142.6(3) . .
C5 Zn1 Ni1 146.2(2) . .
C5 Zn1 Ni1 146.2(2) 4_565 .
C6 Zn1 Zn3 150.8(2) 4_565 .
C6 Zn1 Zn3 116.4(2) . .
C4 Zn1 Zn3 104.4(2) . .
C5 Zn1 Zn3 93.0(2) . .
C5 Zn1 Zn3 140.1(2) 4_565 .
Ni1 Zn1 Zn3 53.24(3) . .
C6 Zn1 Zn3 116.4(2) 4_565 4_565
C6 Zn1 Zn3 150.8(2) . 4_565
C4 Zn1 Zn3 104.4(2) . 4_565
C5 Zn1 Zn3 140.1(2) . 4_565
C5 Zn1 Zn3 93.0(2) 4_565 4_565
Ni1 Zn1 Zn3 53.24(3) . 4_565
Zn3 Zn1 Zn3 90.36(5) . 4_565
C6 Zn1 Zn5 101.2(2) 4_565 4_565
C6 Zn1 Zn5 119.6(2) . 4_565
C4 Zn1 Zn5 149.39(7) . 4_565
C5 Zn1 Zn5 155.0(2) . 4_565
C5 Zn1 Zn5 113.9(2) 4_565 4_565
Ni1 Zn1 Zn5 52.04(4) . 4_565
Zn3 Zn1 Zn5 102.25(4) . 4_565
Zn3 Zn1 Zn5 60.51(3) 4_565 4_565
C6 Zn1 Zn5 119.6(2) 4_565 .
C6 Zn1 Zn5 101.2(2) . .
C4 Zn1 Zn5 149.39(7) . .
C5 Zn1 Zn5 113.9(2) . .
C5 Zn1 Zn5 155.0(2) 4_565 .
Ni1 Zn1 Zn5 52.04(4) . .
Zn3 Zn1 Zn5 60.51(3) . .
Zn3 Zn1 Zn5 102.25(4) 4_565 .
Zn5 Zn1 Zn5 59.54(4) 4_565 .
C10 Zn2 C11 36.1(3) . .
C10 Zn2 C11 36.1(3) . 4_565
C11 Zn2 C11 60.1(4) . 4_565
C10 Zn2 C12 60.4(3) . .
C11 Zn2 C12 36.3(3) . .
C11 Zn2 C12 60.1(3) 4_565 .
C10 Zn2 C12 60.4(3) . 4_565
C11 Zn2 C12 60.1(3) . 4_565
C11 Zn2 C12 36.3(3) 4_565 4_565
C12 Zn2 C12 35.8(4) . 4_565
C10 Zn2 Ni1 152.5(3) . .
C11 Zn2 Ni1 149.3(2) . .
C11 Zn2 Ni1 149.3(2) 4_565 .
C12 Zn2 Ni1 144.5(2) . .
C12 Zn2 Ni1 144.5(2) 4_565 .
C10 Zn2 Zn3 134.49(4) . 4_565
C11 Zn2 Zn3 154.8(2) . 4_565
C11 Zn2 Zn3 101.1(2) 4_565 4_565
C12 Zn2 Zn3 121.3(2) . 4_565
C12 Zn2 Zn3 94.7(2) 4_565 4_565
Ni1 Zn2 Zn3 53.41(3) . 4_565
C10 Zn2 Zn3 134.49(4) . .
C11 Zn2 Zn3 101.1(2) . .
C11 Zn2 Zn3 154.8(2) 4_565 .
C12 Zn2 Zn3 94.7(2) . .
C12 Zn2 Zn3 121.3(2) 4_565 .
Ni1 Zn2 Zn3 53.41(3) . .
Zn3 Zn2 Zn3 90.68(5) 4_565 .
C10 Zn2 Zn4 105.5(3) . 4_565
C11 Zn2 Zn4 136.4(2) . 4_565
C11 Zn2 Zn4 102.63(19) 4_565 4_565
C12 Zn2 Zn4 162.7(2) . 4_565
C12 Zn2 Zn4 130.1(2) 4_565 4_565
Ni1 Zn2 Zn4 51.94(4) . 4_565
Zn3 Zn2 Zn4 59.89(3) 4_565 4_565
Zn3 Zn2 Zn4 102.51(5) . 4_565
C10 Zn2 Zn4 105.5(3) . .
C11 Zn2 Zn4 102.63(19) . .
C11 Zn2 Zn4 136.4(2) 4_565 .
C12 Zn2 Zn4 130.1(2) . .
C12 Zn2 Zn4 162.7(2) 4_565 .
Ni1 Zn2 Zn4 51.94(4) . .
Zn3 Zn2 Zn4 102.51(5) 4_565 .
Zn3 Zn2 Zn4 59.89(3) . .
Zn4 Zn2 Zn4 60.65(4) 4_565 .
C18 Ni2 C18 69.4(4) 4_565 .
C18 Ni2 C19 38.8(3) 4_565 .
C18 Ni2 C19 38.8(3) . .
C18 Ni2 C17 38.0(3) 4_565 4_565
C18 Ni2 C17 81.1(3) . 4_565
C19 Ni2 C17 69.4(4) . 4_565
C18 Ni2 C17 81.1(3) 4_565 .
C18 Ni2 C17 38.0(3) . .
C19 Ni2 C17 69.4(4) . .
C17 Ni2 C17 67.7(5) 4_565 .
C18 Ni2 C16 68.4(3) 4_565 .
C18 Ni2 C16 68.4(3) . .
C19 Ni2 C16 81.9(5) . .
C17 Ni2 C16 37.4(3) 4_565 .
C17 Ni2 C16 37.4(3) . .
C18 Ni2 Zn4 127.8(2) 4_565 .
C18 Ni2 Zn4 86.8(2) . .
C19 Ni2 Zn4 95.0(3) . .
C17 Ni2 Zn4 164.4(3) 4_565 .
C17 Ni2 Zn4 107.9(2) . .
C16 Ni2 Zn4 143.93(3) . .
C18 Ni2 Zn4 86.8(2) 4_565 4_565
C18 Ni2 Zn4 127.8(2) . 4_565
C19 Ni2 Zn4 95.0(3) . 4_565
C17 Ni2 Zn4 107.9(2) 4_565 4_565
C17 Ni2 Zn4 164.4(3) . 4_565
C16 Ni2 Zn4 143.93(3) . 4_565
Zn4 Ni2 Zn4 72.05(6) . 4_565
C18 Ni2 Zn5 159.7(2) 4_565 .
C18 Ni2 Zn5 106.8(2) . .
C19 Ni2 Zn5 144.76(6) . .
C17 Ni2 Zn5 122.6(3) 4_565 .
C17 Ni2 Zn5 84.4(2) . .
C16 Ni2 Zn5 91.6(3) . .
Zn4 Ni2 Zn5 70.41(4) . .
Zn4 Ni2 Zn5 109.58(6) 4_565 .
C18 Ni2 Zn5 106.8(2) 4_565 4_565
C18 Ni2 Zn5 159.7(2) . 4_565
C19 Ni2 Zn5 144.76(6) . 4_565
C17 Ni2 Zn5 84.4(2) 4_565 4_565
C17 Ni2 Zn5 122.6(3) . 4_565
C16 Ni2 Zn5 91.6(3) . 4_565
Zn4 Ni2 Zn5 109.58(6) . 4_565
Zn4 Ni2 Zn5 70.41(4) 4_565 4_565
Zn5 Ni2 Zn5 69.51(5) . 4_565
C18 Ni2 Ni1 140.4(2) 4_565 .
C18 Ni2 Ni1 140.4(2) . .
C19 Ni2 Ni1 141.0(3) . .
C17 Ni2 Ni1 138.3(2) 4_565 .
C17 Ni2 Ni1 138.3(2) . .
C16 Ni2 Ni1 137.1(3) . .
Zn4 Ni2 Ni1 54.96(4) . .
Zn4 Ni2 Ni1 54.96(4) 4_565 .
Zn5 Ni2 Ni1 54.64(4) . .
Zn5 Ni2 Ni1 54.64(4) 4_565 .
Zn3 Ni1 Zn3 115.64(7) . 4_565
Zn3 Ni1 Zn2 72.83(4) . .
Zn3 Ni1 Zn2 72.83(4) 4_565 .
Zn3 Ni1 Zn5 141.29(6) . 4_565
Zn3 Ni1 Zn5 75.30(4) 4_565 4_565
Zn2 Ni1 Zn5 142.07(3) . 4_565
Zn3 Ni1 Zn5 75.30(3) . .
Zn3 Ni1 Zn5 141.29(6) 4_565 .
Zn2 Ni1 Zn5 142.07(3) . .
Zn5 Ni1 Zn5 75.30(6) 4_565 .
Zn3 Ni1 Zn4 142.01(6) . 4_565
Zn3 Ni1 Zn4 74.53(3) 4_565 4_565
Zn2 Ni1 Zn4 76.33(5) . 4_565
Zn5 Ni1 Zn4 75.80(4) 4_565 4_565
Zn5 Ni1 Zn4 121.06(6) . 4_565
Zn3 Ni1 Zn4 74.53(3) . .
Zn3 Ni1 Zn4 142.01(6) 4_565 .
Zn2 Ni1 Zn4 76.33(5) . .
Zn5 Ni1 Zn4 121.06(6) 4_565 .
Zn5 Ni1 Zn4 75.80(4) . .
Zn4 Ni1 Zn4 77.09(6) 4_565 .
Zn3 Ni1 Zn1 72.93(4) . .
Zn3 Ni1 Zn1 72.93(4) 4_565 .
Zn2 Ni1 Zn1 112.88(7) . .
Zn5 Ni1 Zn1 75.90(5) 4_565 .
Zn5 Ni1 Zn1 75.90(5) . .
Zn4 Ni1 Zn1 141.15(3) 4_565 .
Zn4 Ni1 Zn1 141.15(3) . .
Zn3 Ni1 Ni2 122.18(3) . .
Zn3 Ni1 Ni2 122.18(3) 4_565 .
Zn2 Ni1 Ni2 122.91(7) . .
Zn5 Ni1 Ni2 60.92(4) 4_565 .
Zn5 Ni1 Ni2 60.92(4) . .
Zn4 Ni1 Ni2 60.16(4) 4_565 .
Zn4 Ni1 Ni2 60.16(4) . .
Zn1 Ni1 Ni2 124.21(7) . .
C17 C18 C19 121.0(8) . .
C17 C18 Ni2 72.2(5) . .
C19 C18 Ni2 71.1(5) . .
C17 C18 H18 119.0 . .
C19 C18 H18 119.0 . .
Ni2 C18 H18 119.0 . .
C11 C10 C11 108.0(10) . 4_565
C11 C10 C13 125.9(5) . .
C11 C10 C13 125.9(5) 4_565 .
C11 C10 Zn2 72.2(5) . .
C11 C10 Zn2 72.2(5) 4_565 .
C13 C10 Zn2 124.2(8) . .
C6 C5 C4 106.8(8) . .
C6 C5 C8 127.6(9) . .
C4 C5 C8 125.1(9) . .
C6 C5 Zn1 71.8(4) . .
C4 C5 Zn1 71.4(5) . .
C8 C5 Zn1 128.0(6) . .
C1 Zn5 Ni1 169.3(3) . .
C1 Zn5 Ni2 124.5(3) . .
Ni1 Zn5 Ni2 64.44(5) . .
C1 Zn5 Zn3 123.8(3) . .
Ni1 Zn5 Zn3 52.08(3) . .
Ni2 Zn5 Zn3 106.68(5) . .
C1 Zn5 Zn5 125.7(3) . 4_565
Ni1 Zn5 Zn5 52.35(3) . 4_565
Ni2 Zn5 Zn5 55.25(3) . 4_565
Zn3 Zn5 Zn5 100.86(3) . 4_565
C1 Zn5 Zn4 136.7(3) . .
Ni1 Zn5 Zn4 52.11(4) . .
Ni2 Zn5 Zn4 54.35(4) . .
Zn3 Zn5 Zn4 59.13(3) . .
Zn5 Zn5 Zn4 90.58(3) 4_565 .
C1 Zn5 Zn1 117.3(3) . .
Ni1 Zn5 Zn1 52.06(4) . .
Ni2 Zn5 Zn1 107.82(4) . .
Zn3 Zn5 Zn1 57.89(3) . .
Zn5 Zn5 Zn1 60.23(2) 4_565 .
Zn4 Zn5 Zn1 100.23(4) . .
C18 C19 C18 117.4(11) 4_565 .
C18 C19 C20 121.3(5) 4_565 .
C18 C19 C20 121.3(5) . .
C18 C19 Ni2 70.1(5) 4_565 .
C18 C19 Ni2 70.1(5) . .
C20 C19 Ni2 132.7(9) . .
Zn3 C3 H3A 109.5 . .
Zn3 C3 H3B 109.5 . .
H3A C3 H3B 109.5 . .
Zn3 C3 H3C 109.5 . .
H3A C3 H3C 109.5 . .
H3B C3 H3C 109.5 . .
C3 Zn3 Ni1 176.1(2) . .
C3 Zn3 Zn2 125.9(3) . .
Ni1 Zn3 Zn2 53.77(4) . .
C3 Zn3 Zn1 129.6(2) . .
Ni1 Zn3 Zn1 53.83(4) . .
Zn2 Zn3 Zn1 89.44(4) . .
C3 Zn3 Zn4 123.1(2) . .
Ni1 Zn3 Zn4 53.02(4) . .
Zn2 Zn3 Zn4 62.24(4) . .
Zn1 Zn3 Zn4 104.18(4) . .
C3 Zn3 Zn5 126.2(3) . .
Ni1 Zn3 Zn5 52.62(4) . .
Zn2 Zn3 Zn5 103.90(4) . .
Zn1 Zn3 Zn5 61.60(4) . .
Zn4 Zn3 Zn5 60.91(3) . .
C10 C11 C12 108.2(8) . .
C10 C11 C14 126.6(8) . .
C12 C11 C14 125.0(8) . .
C10 C11 Zn2 71.7(6) . .
C12 C11 Zn2 72.3(4) . .
C14 C11 Zn2 125.7(5) . .
Zn4 C2 H2A 109.5 . .
Zn4 C2 H2B 109.5 . .
H2A C2 H2B 109.5 . .
Zn4 C2 H2C 109.5 . .
H2A C2 H2C 109.5 . .
H2B C2 H2C 109.5 . .
C12 C12 C11 107.8(5) 4_565 .
C12 C12 C15 125.2(5) 4_565 .
C11 C12 C15 126.7(8) . .
C12 C12 Zn2 72.1(2) 4_565 .
C11 C12 Zn2 71.3(4) . .
C15 C12 Zn2 126.3(5) . .
C16 C17 C18 120.2(9) . .
C16 C17 Ni2 71.6(6) . .
C18 C17 Ni2 69.8(5) . .
C16 C17 H17 119.1 . .
C18 C17 H17 119.1 . .
Ni2 C17 H17 119.1 . .
C6 C9 H9A 109.5 . .
C6 C9 H9B 109.5 . .
H9A C9 H9B 109.5 . .
C6 C9 H9C 109.5 . .
H9A C9 H9C 109.5 . .
H9B C9 H9C 109.5 . .
C17 C16 C17 120.2(12) . 4_565
C17 C16 Ni2 71.0(6) . .
C17 C16 Ni2 71.0(6) 4_565 .
C17 C16 H16 119.2 . .
C17 C16 H16 119.2 4_565 .
Ni2 C16 H16 119.2 . .
C12 C15 H15A 109.5 . .
C12 C15 H15B 109.5 . .
H15A C15 H15B 109.5 . .
C12 C15 H15C 109.5 . .
H15A C15 H15C 109.5 . .
H15B C15 H15C 109.5 . .
C5 C8 H8A 109.5 . .
C5 C8 H8B 109.5 . .
H8A C8 H8B 109.5 . .
C5 C8 H8C 109.5 . .
H8A C8 H8C 109.5 . .
H8B C8 H8C 109.5 . .
Zn5 C1 H1A 109.5 . .
Zn5 C1 H1B 109.5 . .
H1A C1 H1B 109.5 . .
Zn5 C1 H1C 109.5 . .
H1A C1 H1C 109.5 . .
H1B C1 H1C 109.5 . .
C4 C7 H7A 109.5 . .
C4 C7 H7B 109.5 . .
H7A C7 H7B 109.5 . .
C4 C7 H7C 109.5 . .
H7A C7 H7C 109.5 . .
H7B C7 H7C 109.5 . .
C11 C14 H14A 109.5 . .
C11 C14 H14B 109.5 . .
H14A C14 H14B 109.5 . .
C11 C14 H14C 109.5 . .
H14A C14 H14C 109.5 . .
H14B C14 H14C 109.5 . .
C5 C4 C5 107.3(11) 4_565 .
C5 C4 C7 126.3(5) 4_565 .
C5 C4 C7 126.3(5) . .
C5 C4 Zn1 72.1(5) 4_565 .
C5 C4 Zn1 72.1(5) . .
C7 C4 Zn1 123.6(8) . .
C2 Zn4 Ni1 164.8(3) . .
C2 Zn4 Ni2 130.2(3) . .
Ni1 Zn4 Ni2 64.88(5) . .
C2 Zn4 Zn3 116.1(3) . .
Ni1 Zn4 Zn3 52.45(3) . .
Ni2 Zn4 Zn3 108.20(5) . .
C2 Zn4 Zn5 135.0(3) . .
Ni1 Zn4 Zn5 52.09(4) . .
Ni2 Zn4 Zn5 55.24(4) . .
Zn3 Zn4 Zn5 59.96(3) . .
C2 Zn4 Zn2 114.9(3) . .
Ni1 Zn4 Zn2 51.73(4) . .
Ni2 Zn4 Zn2 107.12(4) . .
Zn3 Zn4 Zn2 57.87(3) . .
Zn5 Zn4 Zn2 100.14(4) . .
C2 Zn4 Zn4 132.1(3) . 4_565
Ni1 Zn4 Zn4 51.46(3) . 4_565
Ni2 Zn4 Zn4 53.98(3) . 4_565
Zn3 Zn4 Zn4 100.36(3) . 4_565
Zn5 Zn4 Zn4 89.42(3) . 4_565
Zn2 Zn4 Zn4 59.67(2) . 4_565
C6 C6 C5 109.6(5) 4_565 .
C6 C6 C9 126.0(6) 4_565 .
C5 C6 C9 123.9(9) . .
C6 C6 Zn1 72.4(2) 4_565 .
C5 C6 Zn1 72.8(4) . .
C9 C6 Zn1 128.0(6) . .
C10 C13 H13A 109.5 . .
C10 C13 H13B 109.5 . .
H13A C13 H13B 109.5 . .
C10 C13 H13C 109.5 . .
H13A C13 H13C 109.5 . .
H13B C13 H13C 109.5 . .
C19 C20 H20A 109.5 . .
C19 C20 H20B 109.5 . .
H20A C20 H20B 109.5 . .
C19 C20 H20C 109.5 . .
H20A C20 H20C 109.5 . .
H20B C20 H20C 109.5 . .

loop_
_geom_bond_atom_site_label_1
_geom_bond_atom_site_label_2
_geom_bond_distance
_geom_bond_site_symmetry_2
Zn1 C6 2.279(7) 4_565
Zn1 C6 2.279(7) .
Zn1 C4 2.283(11) .
Zn1 C5 2.292(7) .
Zn1 C5 2.292(7) 4_565
Zn1 Ni1 2.3651(17) .
Zn1 Zn3 2.8007(13) .
Zn1 Zn3 2.8007(13) 4_565
Zn1 Zn5 2.9084(14) 4_565
Zn1 Zn5 2.9084(14) .
Zn2 C10 2.279(11) .
Zn2 C11 2.286(8) .
Zn2 C11 2.286(8) 4_565
Zn2 C12 2.299(7) .
Zn2 C12 2.299(7) 4_565
Zn2 Ni1 2.3580(18) .
Zn2 Zn3 2.7930(13) 4_565
Zn2 Zn3 2.7930(13) .
Zn2 Zn4 2.9186(14) 4_565
Zn2 Zn4 2.9186(14) .
Ni2 C18 2.138(7) 4_565
Ni2 C18 2.138(7) .
Ni2 C19 2.152(11) .
Ni2 C17 2.170(8) 4_565
Ni2 C17 2.170(8) .
Ni2 C16 2.178(11) .
Ni2 Zn4 2.5057(14) .
Ni2 Zn4 2.5057(14) 4_565
Ni2 Zn5 2.5334(14) .
Ni2 Zn5 2.5334(14) 4_565
Ni2 Ni1 2.6153(18) .
Ni1 Zn3 2.3471(11) .
Ni1 Zn3 2.3471(11) 4_565
Ni1 Zn5 2.3642(14) 4_565
Ni1 Zn5 2.3642(14) .
Ni1 Zn4 2.3650(13) 4_565
Ni1 Zn4 2.3650(13) .
C18 C17 1.403(12) .
C18 C19 1.424(10) .
C18 H18 1.0000 .
C10 C11 1.414(11) .
C10 C11 1.414(11) 4_565
C10 C13 1.506(16) .
C5 C6 1.391(11) .
C5 C4 1.434(11) .
C5 C8 1.508(12) .
Zn5 C1 1.964(8) .
Zn5 Zn3 2.8779(13) .
Zn5 Zn5 2.8884(18) 4_565
Zn5 Zn4 2.9050(12) .
C19 C18 1.424(10) 4_565
C19 C20 1.500(17) .
C3 Zn3 1.975(8) .
C3 H3A 0.9800 .
C3 H3B 0.9800 .
C3 H3C 0.9800 .
Zn3 Zn4 2.8533(12) .
C11 C12 1.429(11) .
C11 C14 1.512(12) .
C2 Zn4 1.958(8) .
C2 H2A 0.9800 .
C2 H2B 0.9800 .
C2 H2C 0.9800 .
C12 C12 1.414(17) 4_565
C12 C15 1.501(11) .
C17 C16 1.394(11) .
C17 H17 1.0000 .
C9 C6 1.524(12) .
C9 H9A 0.9800 .
C9 H9B 0.9800 .
C9 H9C 0.9800 .
C16 C17 1.394(11) 4_565
C16 H16 1.0000 .
C15 H15A 0.9800 .
C15 H15B 0.9800 .
C15 H15C 0.9800 .
C8 H8A 0.9800 .
C8 H8B 0.9800 .
C8 H8C 0.9800 .
C1 H1A 0.9800 .
C1 H1B 0.9800 .
C1 H1C 0.9800 .
C7 C4 1.503(17) .
C7 H7A 0.9800 .
C7 H7B 0.9800 .
C7 H7C 0.9800 .
C14 H14A 0.9800 .
C14 H14B 0.9800 .
C14 H14C 0.9800 .
C4 C5 1.434(11) 4_565
Zn4 Zn4 2.9473(19) 4_565
C6 C6 1.379(18) 4_565
C13 H13A 0.9800 .
C13 H13B 0.9800 .
C13 H13C 0.9800 .
C20 H20A 0.9800 .
C20 H20B 0.9800 .
C20 H20C 0.9800 .
